data_1518815
loop_
_publ_author_name
'Craig M. Lieberman'
'Volodimir D. Vreshch'
'Alexander S. Filatov'
'Evgeny V. Dikarev'

_publ_section_title
;
 Synthesis and characterization of {[CuI3Sn2(OBut)6]+[CuII(hfac)3]-} - A
 heterometallic cluster with unique triangular copper(I) core
;
_journal_name_full 'Inorganica Chimica Acta'
_journal_page_first 156
_journal_page_last 161
_journal_volume 424
_journal_year 2015
_chemical_formula_moiety 'C24 H54 Cu3 Sn2 O6, C15 H3 Cu F18 O6'
_chemical_formula_sum 'C39 H57 Cu4 F18 O12 Sn2'
_chemical_formula_weight 1551.47
_chemical_melting_point 424.15(1)
_chemical_name_systematic
; 
Hexakis(\m~2~-t-butoxo)-tri-copper(i)-di-tin(ii) 
tris(hexafluoroacetylacetonato)-copper(ii) 
;
_space_group_IT_number 15
_symmetry_cell_setting monoclinic
_symmetry_Int_Tables_number 15
_symmetry_space_group_name_Hall '-C 2yc'
_symmetry_space_group_name_H-M 'C 1 2/c 1'
_atom_sites_solution_hydrogens geom
_atom_sites_solution_primary direct
_atom_sites_solution_secondary difmap
_cell_angle_alpha 90.00
_cell_angle_beta 105.293(3)
_cell_angle_gamma 90.00
_cell_formula_units_Z 4
_cell_length_a 18.6424(17)
_cell_length_b 13.1149(12)
_cell_length_c 23.982(2)
_cell_measurement_reflns_used 9167
_cell_measurement_temperature 100(2)
_cell_measurement_theta_max 28.63
_cell_measurement_theta_min 3.02
_cell_volume 5655.8(9)
_computing_cell_refinement 'SAINT V.8.27 (Bruker AXS Inc., 2012)'
_computing_data_collection 'APEX2 v.2014.1-1 (Bruker AXS Inc., 2014)'
_computing_data_reduction 'SAINT V.8.27 (Bruker AXS Inc., 2012)'
_computing_molecular_graphics 'APEX2 v.2014.1-1 (Bruker AXS Inc., 2014)'
_computing_publication_material 'APEX2 v.2014.1-1 (Bruker AXS Inc., 2014)'
_computing_structure_refinement 'SHELXL-08 (Sheldrick, 2008)'
_computing_structure_solution 'SHELXS-08 (Sheldrick, 2008)'
_diffrn_ambient_temperature 100(2)
_diffrn_measured_fraction_theta_full 0.998
_diffrn_measured_fraction_theta_max 0.996
_diffrn_measurement_device_type 'Bruker D8 Venture PHOTON 100 CMOS'
_diffrn_measurement_method 'omega and phi scans'
_diffrn_radiation_monochromator graphite
_diffrn_radiation_source 'fine-focus sealed tube'
_diffrn_radiation_type Mo-K\a
_diffrn_radiation_wavelength 0.71073
_diffrn_reflns_av_R_equivalents 0.0370
_diffrn_reflns_av_sigmaI/netI 0.0124
_diffrn_reflns_limit_h_max 25
_diffrn_reflns_limit_h_min -25
_diffrn_reflns_limit_k_max 17
_diffrn_reflns_limit_k_min -17
_diffrn_reflns_limit_l_max 32
_diffrn_reflns_limit_l_min -32
_diffrn_reflns_number 199545
_diffrn_reflns_theta_full 25.00
_diffrn_reflns_theta_max 28.81
_diffrn_reflns_theta_min 3.02
_exptl_absorpt_coefficient_mu 2.457
_exptl_absorpt_correction_T_max 0.7570
_exptl_absorpt_correction_T_min 0.5901
_exptl_absorpt_correction_type multi-scan
_exptl_absorpt_process_details
;
SADABS V2012/1 (Bruker AXS Inc.)
;
_exptl_crystal_colour yellow
_exptl_crystal_density_diffrn 1.822
_exptl_crystal_density_method 'not measured'
_exptl_crystal_description block
_exptl_crystal_F_000 3060
_exptl_crystal_size_max 0.24
_exptl_crystal_size_mid 0.14
_exptl_crystal_size_min 0.12
_refine_diff_density_max 3.376
_refine_diff_density_min -0.902
_refine_diff_density_rms 0.122
_refine_ls_extinction_method none
_refine_ls_goodness_of_fit_ref 1.021
_refine_ls_hydrogen_treatment constr
_refine_ls_matrix_type full
_refine_ls_number_parameters 395
_refine_ls_number_reflns 7373
_refine_ls_number_restraints 38
_refine_ls_restrained_S_all 1.032
_refine_ls_R_factor_all 0.0612
_refine_ls_R_factor_gt 0.0554
_refine_ls_shift/su_max 0.001
_refine_ls_shift/su_mean 0.000
_refine_ls_structure_factor_coef Fsqd
_refine_ls_weighting_details 'calc w=1/[\s^2^(Fo^2^)+(0.0389P)^2^+69.6722P] where P=(Fo^2^+2Fc^2^)/3'
_refine_ls_weighting_scheme calc
_refine_ls_wR_factor_gt 0.1226
_refine_ls_wR_factor_ref 0.1262
_reflns_number_gt 6675
_reflns_number_total 7373
_reflns_threshold_expression I>2\s(I)
_cod_data_source_file ICA-2015-424-156-161.cif
_cod_data_source_block global
_cod_depositor_comments
;
The following automatic conversions were performed:

'_symmetry_cell_setting' value 'Monoclinic' changed to 'monoclinic'
according to the built-in table from CIF Core dictionary named
'cif_core.dic' version 2.4.1 from 2010-06-29.

Automatic conversion script
Id: cif_fix_values 2827 2014-09-09 07:05:25Z andrius 
;
_cod_original_cell_volume 5655.9(9)
_cod_database_code 1518815

loop_
_symmetry_equiv_pos_as_xyz
'x, y, z'
'-x, y, -z+1/2'
'x+1/2, y+1/2, z'
'-x+1/2, y+1/2, -z+1/2'
'-x, -y, -z'
'x, -y, z-1/2'
'-x+1/2, -y+1/2, -z'
'x+1/2, -y+1/2, z-1/2'

loop_
_atom_site_label
_atom_site_type_symbol
_atom_site_fract_x
_atom_site_fract_y
_atom_site_fract_z
_atom_site_U_iso_or_equiv
_atom_site_adp_type
_atom_site_occupancy
_atom_site_symmetry_multiplicity
_atom_site_calc_flag
_atom_site_refinement_flags
_atom_site_disorder_assembly
_atom_site_disorder_group
Sn1 Sn 0.390793(16) 0.83227(2) 0.445277(14) 0.03377(10) Uani 1 1 d . . .
Cu1 Cu 0.43413(5) 1.07753(8) 0.49513(5) 0.0301(2) Uani 0.50 1 d P . .
Cu2 Cu 0.52718(6) 0.93794(8) 0.55537(4) 0.0286(2) Uani 0.50 1 d P . .
Cu3 Cu 0.46218(6) 1.00552(8) 0.54896(4) 0.0287(2) Uani 0.50 1 d P . .
Cu4 Cu 0.5000 0.46142(6) 0.7500 0.0391(2) Uani 1 2 d S . .
O1 O 0.3661(5) 0.9707(7) 0.4841(4) 0.0358(19) Uani 0.50 1 d PD A 1
C1 C 0.2989(6) 0.9806(9) 0.5006(5) 0.036(4) Uiso 0.50 1 d PD A 1
C2 C 0.2590(7) 1.0202(11) 0.4481(5) 0.088(4) Uiso 0.70 1 d PD A 1
H2A H 0.2912 1.0650 0.4326 0.132 Uiso 0.70 1 calc PR A 1
H2B H 0.2166 1.0594 0.4536 0.132 Uiso 0.70 1 calc PR A 1
H2C H 0.2409 0.9643 0.4209 0.132 Uiso 0.70 1 calc PR A 1
C3 C 0.2622(5) 0.8823(7) 0.5174(4) 0.055(2) Uiso 0.70 1 d PD A 1
H3A H 0.2509 0.8349 0.4846 0.082 Uiso 0.70 1 calc PR A 1
H3B H 0.2161 0.9006 0.5273 0.082 Uiso 0.70 1 calc PR A 1
H3C H 0.2965 0.8498 0.5507 0.082 Uiso 0.70 1 calc PR A 1
C4 C 0.3110(5) 1.0500(7) 0.5542(4) 0.060(2) Uiso 0.70 1 d PD A 1
H4A H 0.3418 1.0143 0.5881 0.089 Uiso 0.70 1 calc PR A 1
H4B H 0.2628 1.0670 0.5610 0.089 Uiso 0.70 1 calc PR A 1
H4C H 0.3361 1.1128 0.5477 0.089 Uiso 0.70 1 calc PR A 1
O1X O 0.3763(4) 0.9395(7) 0.5050(4) 0.0313(17) Uani 0.50 1 d PD A 2
C1X C 0.3052(6) 0.9719(8) 0.5119(6) 0.035(3) Uiso 0.50 1 d PD A 2
C2X C 0.2433(14) 0.944(3) 0.4668(13) 0.110(11) Uiso 0.30 1 d PD A 2
H2X1 H 0.2489 0.9713 0.4302 0.166 Uiso 0.30 1 calc PR A 2
H2X2 H 0.1980 0.9713 0.4745 0.166 Uiso 0.30 1 calc PR A 2
H2X3 H 0.2400 0.8693 0.4644 0.166 Uiso 0.30 1 calc PR A 2
C3X C 0.306(2) 0.907(3) 0.5666(14) 0.18(2) Uiso 0.30 1 d PD A 2
H3X1 H 0.3246 0.8389 0.5625 0.265 Uiso 0.30 1 calc PR A 2
H3X2 H 0.2548 0.9023 0.5708 0.265 Uiso 0.30 1 calc PR A 2
H3X3 H 0.3375 0.9404 0.6009 0.265 Uiso 0.30 1 calc PR A 2
C4X C 0.2955(10) 1.0852(12) 0.5253(8) 0.045(4) Uiso 0.30 1 d PD A 2
H4X1 H 0.3388 1.1083 0.5556 0.067 Uiso 0.30 1 calc PR A 2
H4X2 H 0.2505 1.0936 0.5386 0.067 Uiso 0.30 1 calc PR A 2
H4X3 H 0.2912 1.1259 0.4903 0.067 Uiso 0.30 1 calc PR A 2
O4 O 0.57243(17) 0.5669(3) 0.78837(19) 0.0461(9) Uani 1 1 d . . .
O5 O 0.56550(17) 0.4606(3) 0.68333(17) 0.0454(9) Uani 1 1 d . . .
O6 O 0.56874(18) 0.3562(2) 0.79161(17) 0.0406(8) Uani 1 1 d . . .
O2 O 0.4861(8) 0.8186(9) 0.5146(7) 0.045(3) Uani 0.50 1 d PD . 1
C5 C 0.5191(6) 0.7198(7) 0.5363(5) 0.035(2) Uiso 0.50 1 d PD B 1
C6 C 0.5531(15) 0.672(2) 0.4922(10) 0.137(10) Uiso 0.50 1 d PD B 1
H6A H 0.5223 0.6871 0.4532 0.205 Uiso 0.50 1 calc PR B 1
H6B H 0.5559 0.5976 0.4978 0.205 Uiso 0.50 1 calc PR B 1
H6C H 0.6033 0.6990 0.4967 0.205 Uiso 0.50 1 calc PR B 1
C7 C 0.4602(8) 0.6484(11) 0.5428(7) 0.065(4) Uiso 0.50 1 d PD B 1
H7A H 0.4382 0.6733 0.5731 0.098 Uiso 0.50 1 calc PR B 1
H7B H 0.4818 0.5807 0.5534 0.098 Uiso 0.50 1 calc PR B 1
H7C H 0.4216 0.6439 0.5062 0.098 Uiso 0.50 1 calc PR B 1
C8 C 0.5767(10) 0.7371(16) 0.5912(8) 0.101(6) Uiso 0.50 1 d PD B 1
H8A H 0.6066 0.7968 0.5872 0.151 Uiso 0.50 1 calc PR B 1
H8B H 0.6089 0.6770 0.6004 0.151 Uiso 0.50 1 calc PR B 1
H8C H 0.5527 0.7491 0.6224 0.151 Uiso 0.50 1 calc PR B 1
O2X O 0.5005(8) 0.8150(9) 0.4972(7) 0.038(3) Uani 0.50 1 d PD . 2
C5X C 0.5285(5) 0.7161(7) 0.5221(5) 0.029(2) Uiso 0.50 1 d PD C 2
C6X C 0.6053(6) 0.7340(9) 0.5613(5) 0.046(2) Uiso 0.50 1 d PD C 2
H6X1 H 0.6383 0.7579 0.5383 0.069 Uiso 0.50 1 calc PR C 2
H6X2 H 0.6246 0.6702 0.5807 0.069 Uiso 0.50 1 calc PR C 2
H6X3 H 0.6027 0.7857 0.5902 0.069 Uiso 0.50 1 calc PR C 2
C7X C 0.4820(8) 0.6793(12) 0.5620(6) 0.067(4) Uiso 0.50 1 d PD C 2
H7X1 H 0.4881 0.7266 0.5946 0.100 Uiso 0.50 1 calc PR C 2
H7X2 H 0.4987 0.6112 0.5767 0.100 Uiso 0.50 1 calc PR C 2
H7X3 H 0.4295 0.6765 0.5405 0.100 Uiso 0.50 1 calc PR C 2
C8X C 0.5302(9) 0.6464(12) 0.4744(6) 0.066(4) Uiso 0.50 1 d PD C 2
H8X1 H 0.4792 0.6290 0.4531 0.098 Uiso 0.50 1 calc PR C 2
H8X2 H 0.5571 0.5842 0.4900 0.098 Uiso 0.50 1 calc PR C 2
H8X3 H 0.5554 0.6798 0.4482 0.098 Uiso 0.50 1 calc PR C 2
O3 O 0.5702(5) 1.0524(10) 0.5984(4) 0.033(2) Uani 0.50 1 d PDU . 1
C9 C 0.5680(8) 1.0509(10) 0.6594(5) 0.040(4) Uiso 0.50 1 d PD D 1
C10 C 0.5337(9) 1.1454(11) 0.6759(7) 0.054(4) Uiso 0.50 1 d PD D 1
H10A H 0.5535 1.2052 0.6605 0.081 Uiso 0.50 1 calc PR D 1
H10B H 0.5455 1.1503 0.7181 0.081 Uiso 0.50 1 calc PR D 1
H10C H 0.4796 1.1427 0.6599 0.081 Uiso 0.50 1 calc PR D 1
C12 C 0.5488(9) 0.9597(11) 0.6782(7) 0.070(4) Uiso 0.50 1 d PD D 1
H12A H 0.4954 0.9480 0.6620 0.106 Uiso 0.50 1 calc PR D 1
H12B H 0.5602 0.9602 0.7205 0.106 Uiso 0.50 1 calc PR D 1
H12C H 0.5769 0.9051 0.6658 0.106 Uiso 0.50 1 calc PR D 1
C11 C 0.6580(7) 1.0795(10) 0.6874(5) 0.049(3) Uiso 0.50 1 d P D 1
H11A H 0.6890 1.0283 0.6751 0.074 Uiso 0.50 1 calc PR D 1
H11B H 0.6692 1.0799 0.7297 0.074 Uiso 0.50 1 calc PR D 1
H11C H 0.6684 1.1469 0.6737 0.074 Uiso 0.50 1 calc PR D 1
O3X O 0.5468(5) 1.0680(10) 0.5936(4) 0.032(2) Uani 0.50 1 d PDU . 2
C9X C 0.5723(7) 1.0717(11) 0.6571(5) 0.038(4) Uiso 0.50 1 d PD E 2
C10X C 0.5413(9) 1.1728(11) 0.6711(7) 0.057(4) Uiso 0.50 1 d PD E 2
H10D H 0.5731 1.2285 0.6646 0.085 Uiso 0.50 1 calc PR E 2
H10E H 0.5398 1.1729 0.7117 0.085 Uiso 0.50 1 calc PR E 2
H10F H 0.4908 1.1821 0.6461 0.085 Uiso 0.50 1 calc PR E 2
C11X C 0.6418(8) 1.0321(13) 0.6843(7) 0.072(4) Uiso 0.50 1 d PD E 2
H11D H 0.6504 0.9701 0.6642 0.108 Uiso 0.50 1 calc PR E 2
H11E H 0.6438 1.0157 0.7245 0.108 Uiso 0.50 1 calc PR E 2
H11F H 0.6802 1.0826 0.6833 0.108 Uiso 0.50 1 calc PR E 2
C12X C 0.5122(8) 0.9851(11) 0.6713(6) 0.060(3) Uiso 0.50 1 d P E 2
H12D H 0.4612 1.0052 0.6518 0.091 Uiso 0.50 1 calc PR E 2
H12E H 0.5181 0.9819 0.7131 0.091 Uiso 0.50 1 calc PR E 2
H12F H 0.5226 0.9179 0.6573 0.091 Uiso 0.50 1 calc PR E 2
C13 C 0.5000 0.7118(5) 0.7500 0.0426(16) Uani 1 2 d S . .
H13 H 0.5000 0.7842 0.7500 0.051 Uiso 1 2 calc SR . .
C14 C 0.5629(2) 0.6598(3) 0.7806(2) 0.0363(10) Uani 1 1 d . F .
C15 C 0.6324(3) 0.7234(4) 0.8083(3) 0.0500(14) Uani 1 1 d . . .
C16 C 0.6773(3) 0.4638(4) 0.6571(3) 0.0473(12) Uani 1 1 d . . .
C17 C 0.6308(2) 0.4316(3) 0.6980(2) 0.0351(10) Uani 1 1 d . . .
C18 C 0.6677(2) 0.3742(3) 0.7465(2) 0.0334(9) Uani 1 1 d . . .
H18 H 0.7186 0.3578 0.7514 0.040 Uiso 1 1 calc R . .
C19 C 0.6332(2) 0.3409(3) 0.7874(2) 0.0332(9) Uani 1 1 d . . .
C20 C 0.6774(3) 0.2694(4) 0.8350(2) 0.0406(10) Uani 1 1 d . . .
F1 F 0.6775(3) 0.7240(6) 0.7760(3) 0.090(2) Uani 0.80 1 d P F 1
F2 F 0.6162(2) 0.8192(3) 0.8186(3) 0.0812(18) Uani 0.80 1 d P F 1
F3 F 0.6698(3) 0.6861(4) 0.8589(3) 0.0812(17) Uani 0.80 1 d P F 1
F1X F 0.6404(13) 0.741(3) 0.8596(13) 0.090(2) Uani 0.20 1 d P F 2
F2X F 0.6927(12) 0.6811(16) 0.8047(15) 0.0812(18) Uani 0.20 1 d P F 2
F3X F 0.6356(13) 0.8137(18) 0.7791(11) 0.0812(17) Uani 0.20 1 d P F 2
F4 F 0.74980(18) 0.2703(3) 0.84076(17) 0.0667(10) Uani 1 1 d . . .
F5 F 0.6659(2) 0.2905(3) 0.88604(15) 0.0698(11) Uani 1 1 d . . .
F6 F 0.6543(2) 0.1735(2) 0.82387(14) 0.0526(8) Uani 1 1 d . . .
F7 F 0.6387(2) 0.4675(3) 0.60225(16) 0.0629(9) Uani 1 1 d . . .
F8 F 0.7010(3) 0.5581(4) 0.66911(19) 0.0936(16) Uani 1 1 d . . .
F9 F 0.7353(3) 0.4066(5) 0.6599(3) 0.132(3) Uani 1 1 d . . .

loop_
_atom_site_aniso_label
_atom_site_aniso_U_11
_atom_site_aniso_U_22
_atom_site_aniso_U_33
_atom_site_aniso_U_23
_atom_site_aniso_U_13
_atom_site_aniso_U_12
Sn1 0.02677(15) 0.02772(15) 0.04074(17) -0.00512(12) -0.00179(11) -0.00417(11)
Cu1 0.0227(4) 0.0248(5) 0.0397(6) -0.0065(4) 0.0027(4) 0.0004(4)
Cu2 0.0312(5) 0.0257(5) 0.0256(5) 0.0021(4) 0.0018(4) -0.0036(4)
Cu3 0.0285(5) 0.0337(5) 0.0251(5) -0.0069(4) 0.0092(4) -0.0074(4)
Cu4 0.0182(3) 0.0240(4) 0.0745(6) 0.000 0.0111(3) 0.000
O1 0.024(3) 0.041(5) 0.043(5) -0.007(4) 0.010(4) -0.008(3)
O1X 0.025(3) 0.038(5) 0.033(4) -0.006(3) 0.011(3) -0.008(3)
O4 0.0216(14) 0.0303(16) 0.083(3) 0.0048(17) 0.0071(16) 0.0006(12)
O5 0.0241(15) 0.0424(19) 0.067(2) 0.0229(17) 0.0070(15) 0.0057(13)
O6 0.0299(15) 0.0295(16) 0.065(2) 0.0110(15) 0.0173(15) 0.0039(12)
O2 0.037(7) 0.027(4) 0.058(9) 0.011(5) -0.014(5) -0.011(4)
O2X 0.028(5) 0.023(4) 0.055(8) 0.007(4) -0.002(4) -0.002(3)
O3 0.034(5) 0.038(5) 0.020(3) -0.004(3) -0.004(3) -0.001(4)
O3X 0.032(5) 0.040(5) 0.022(4) -0.009(3) 0.002(3) -0.007(4)
C13 0.032(3) 0.023(3) 0.067(5) 0.000 0.004(3) 0.000
C14 0.0223(18) 0.031(2) 0.056(3) -0.004(2) 0.0106(18) -0.0019(16)
C15 0.030(2) 0.039(3) 0.076(4) -0.013(3) 0.005(2) -0.002(2)
C16 0.034(2) 0.051(3) 0.055(3) 0.018(3) 0.009(2) 0.001(2)
C17 0.0238(18) 0.027(2) 0.052(3) 0.0071(19) 0.0057(18) -0.0001(16)
C18 0.0204(17) 0.029(2) 0.049(3) 0.0054(18) 0.0061(17) 0.0036(15)
C19 0.0272(19) 0.0234(19) 0.046(2) 0.0008(17) 0.0041(17) 0.0010(15)
C20 0.038(2) 0.041(3) 0.040(2) 0.004(2) 0.0040(19) 0.006(2)
F1 0.049(3) 0.112(5) 0.122(5) -0.046(4) 0.045(3) -0.050(3)
F2 0.039(2) 0.040(2) 0.149(5) -0.036(3) -0.003(3) -0.0031(18)
F3 0.058(3) 0.070(3) 0.090(4) -0.011(3) -0.024(3) -0.003(2)
F1X 0.049(3) 0.112(5) 0.122(5) -0.046(4) 0.045(3) -0.050(3)
F2X 0.039(2) 0.040(2) 0.149(5) -0.036(3) -0.003(3) -0.0031(18)
F3X 0.058(3) 0.070(3) 0.090(4) -0.011(3) -0.024(3) -0.003(2)
F4 0.0342(16) 0.081(3) 0.075(2) 0.033(2) -0.0022(15) 0.0119(16)
F5 0.091(3) 0.073(2) 0.0397(18) -0.0048(17) 0.0073(18) 0.016(2)
F6 0.067(2) 0.0325(15) 0.0518(18) 0.0142(13) 0.0045(15) 0.0088(14)
F7 0.060(2) 0.075(2) 0.055(2) 0.0049(18) 0.0168(17) 0.0051(18)
F8 0.111(4) 0.096(3) 0.074(3) 0.005(2) 0.026(3) -0.069(3)
F9 0.089(3) 0.197(6) 0.140(4) 0.121(4) 0.084(3) 0.098(4)

loop_
_atom_type_symbol
_atom_type_description
_atom_type_scat_dispersion_real
_atom_type_scat_dispersion_imag
_atom_type_scat_source
C C 0.0033 0.0016 'International Tables Vol C Tables 4.2.6.8 and 6.1.1.4'
H H 0.0000 0.0000 'International Tables Vol C Tables 4.2.6.8 and 6.1.1.4'
O O 0.0106 0.0060 'International Tables Vol C Tables 4.2.6.8 and 6.1.1.4'
F F 0.0171 0.0103 'International Tables Vol C Tables 4.2.6.8 and 6.1.1.4'
Cu Cu 0.3201 1.2651 'International Tables Vol C Tables 4.2.6.8 and 6.1.1.4'
Sn Sn -0.6537 1.4246 'International Tables Vol C Tables 4.2.6.8 and 6.1.1.4'

loop_
_geom_angle_atom_site_label_1
_geom_angle_atom_site_label_2
_geom_angle_atom_site_label_3
_geom_angle
_geom_angle_site_symmetry_1
_geom_angle_site_symmetry_3
O1X Sn1 O3 88.9(4) . 5_676
O1X Sn1 O2 75.4(4) . .
O3 Sn1 O2 97.2(4) 5_676 .
O1X Sn1 O2X 87.0(4) . .
O3 Sn1 O2X 87.8(4) 5_676 .
O2 Sn1 O2X 15.1(5) . .
O1X Sn1 O3X 94.1(4) . 5_676
O3 Sn1 O3X 12.8(4) 5_676 5_676
O2 Sn1 O3X 87.3(4) . 5_676
O2X Sn1 O3X 76.5(4) . 5_676
O1X Sn1 O1 17.2(2) . .
O3 Sn1 O1 75.3(4) 5_676 .
O2 Sn1 O1 87.9(4) . .
O2X Sn1 O1 96.9(4) . .
O3X Sn1 O1 82.8(4) 5_676 .
Cu3 Cu1 Cu2 115.61(8) . 5_676
Cu3 Cu1 O2X 108.0(4) . 5_676
Cu3 Cu1 O1 74.4(3) . .
Cu2 Cu1 O1 103.1(3) 5_676 .
O2X Cu1 O1 177.5(5) 5_676 .
Cu3 Cu1 O2 113.1(4) . 5_676
Cu2 Cu1 O2 60.8(4) 5_676 5_676
Cu3 Cu1 O1X 58.1(2) . .
Cu3 Cu1 Cu3 87.78(6) . 5_676
O1 Cu1 Cu3 100.0(3) . 5_676
O2 Cu1 Cu3 66.9(3) 5_676 5_676
O1X Cu1 Cu3 97.8(2) . 5_676
Cu3 Cu1 Cu2 27.92(5) . .
Cu2 Cu1 Cu2 87.93(6) 5_676 .
O2X Cu1 Cu2 98.8(4) 5_676 .
O1 Cu1 Cu2 83.2(3) . .
O2 Cu1 Cu2 97.4(3) 5_676 .
O1X Cu1 Cu2 68.7(2) . .
Cu3 Cu1 Cu2 59.95(4) 5_676 .
Cu3 Cu2 Cu1 121.75(8) . 5_676
Cu3 Cu2 O3 78.3(3) . .
Cu1 Cu2 O3 108.0(4) 5_676 .
Cu3 Cu2 O2 103.5(4) . .
Cu1 Cu2 O2 72.7(4) 5_676 .
O3 Cu2 O2 177.5(5) . .
Cu1 Cu2 O3X 114.3(4) 5_676 .
Cu3 Cu2 O2X 110.3(4) . .
Cu1 Cu2 O2X 57.9(3) 5_676 .
O3 Cu2 Cu3 99.6(4) . 5_676
O2 Cu2 Cu3 82.3(4) . 5_676
O3X Cu2 Cu3 98.5(3) . 5_676
O2X Cu2 Cu3 69.8(3) . 5_676
Cu3 Cu2 Cu1 29.94(5) . .
Cu1 Cu2 Cu1 92.07(6) 5_676 .
O3 Cu2 Cu1 82.6(3) . .
O2 Cu2 Cu1 99.8(4) . .
O3X Cu2 Cu1 70.4(3) . .
O2X Cu2 Cu1 99.2(3) . .
Cu3 Cu2 Cu1 60.01(4) 5_676 .
Cu3 Cu2 Cu2 60.92(6) . 5_676
Cu1 Cu2 Cu2 60.96(5) 5_676 5_676
O3 Cu2 Cu2 92.7(3) . 5_676
O2 Cu2 Cu2 89.7(4) . 5_676
O3X Cu2 Cu2 85.4(3) . 5_676
O2X Cu2 Cu2 82.3(3) . 5_676
Cu3 Cu2 Cu2 28.93(3) 5_676 5_676
Cu1 Cu2 Cu2 31.12(3) . 5_676
Cu2 Cu3 Cu1 122.14(8) . .
Cu2 Cu3 O3X 69.8(4) . .
Cu1 Cu3 O3X 104.9(4) . .
Cu2 Cu3 O1X 109.6(3) . .
Cu1 Cu3 O1X 76.5(3) . .
O3X Cu3 O1X 178.6(5) . .
Cu2 Cu3 O1 117.7(3) . .
O1X Cu3 O3 168.7(4) . .
Cu2 Cu3 Cu2 90.15(6) . 5_676
Cu1 Cu3 Cu2 32.25(5) . 5_676
O3X Cu3 Cu2 99.0(4) . 5_676
O1X Cu3 Cu2 82.2(2) . 5_676
O1 Cu3 Cu2 67.9(2) . 5_676
O3 Cu3 Cu2 98.5(3) . 5_676
Cu2 Cu3 Cu1 30.19(5) . 5_676
Cu1 Cu3 Cu1 92.22(6) . 5_676
O3X Cu3 Cu1 79.3(3) . 5_676
O1X Cu3 Cu1 100.9(3) . 5_676
O1 Cu3 Cu1 100.6(2) . 5_676
Cu2 Cu3 Cu1 60.05(4) 5_676 5_676
Cu2 Cu3 Cu3 61.14(6) . 5_676
Cu1 Cu3 Cu3 61.13(5) . 5_676
O3X Cu3 Cu3 88.3(3) . 5_676
O1X Cu3 Cu3 92.6(2) . 5_676
O1 Cu3 Cu3 84.0(2) . 5_676
O3 Cu3 Cu3 83.2(3) . 5_676
Cu2 Cu3 Cu3 29.00(3) 5_676 5_676
Cu1 Cu3 Cu3 31.09(3) 5_676 5_676
O6 Cu4 O6 90.8(2) . 2_656
O6 Cu4 O4 88.93(14) . .
O6 Cu4 O4 176.65(16) 2_656 .
O6 Cu4 O4 176.65(16) . 2_656
O6 Cu4 O4 88.93(14) 2_656 2_656
O4 Cu4 O4 91.48(19) . 2_656
O6 Cu4 O5 92.26(14) . 2_656
O6 Cu4 O5 87.38(13) 2_656 2_656
O4 Cu4 O5 95.97(14) . 2_656
O4 Cu4 O5 84.40(15) 2_656 2_656
O6 Cu4 O5 87.38(13) . .
O6 Cu4 O5 92.25(14) 2_656 .
O4 Cu4 O5 84.40(15) . .
O4 Cu4 O5 95.97(14) 2_656 .
O5 Cu4 O5 179.48(19) 2_656 .
C1 O1 Cu1 120.7(7) . .
C1 O1 Cu3 114.8(7) . .
Cu1 O1 Cu3 46.5(2) . .
C1 O1 Sn1 120.4(7) . .
Cu1 O1 Sn1 118.8(4) . .
Cu3 O1 Sn1 105.5(4) . .
C2 C1 O1 94.8(10) . .
C2 C1 C4 117.6(11) . .
O1 C1 C4 110.0(8) . .
C2 C1 C3 112.2(10) . .
O1 C1 C3 118.4(9) . .
C4 C1 C3 104.4(9) . .
C1X O1X Cu3 118.2(7) . .
C1X O1X Sn1 124.7(7) . .
Cu3 O1X Sn1 116.9(4) . .
C1X O1X Cu1 105.5(6) . .
Cu3 O1X Cu1 45.33(19) . .
Sn1 O1X Cu1 109.5(4) . .
C2X C1X O1X 115.3(15) . .
C2X C1X C4X 107.2(16) . .
O1X C1X C4X 118.0(10) . .
C2X C1X C3X 109(2) . .
O1X C1X C3X 97.8(16) . .
C4X C1X C3X 108.8(18) . .
C1X C2X H2X1 109.5 . .
C1X C2X H2X2 109.5 . .
H2X1 C2X H2X2 109.5 . .
C1X C2X H2X3 109.5 . .
H2X1 C2X H2X3 109.5 . .
H2X2 C2X H2X3 109.5 . .
C1X C3X H3X1 109.5 . .
C1X C3X H3X2 109.5 . .
H3X1 C3X H3X2 109.5 . .
C1X C3X H3X3 109.5 . .
H3X1 C3X H3X3 109.5 . .
H3X2 C3X H3X3 109.5 . .
C1X C4X H4X1 109.5 . .
C1X C4X H4X2 109.5 . .
H4X1 C4X H4X2 109.5 . .
C1X C4X H4X3 109.5 . .
H4X1 C4X H4X3 109.5 . .
H4X2 C4X H4X3 109.5 . .
C14 O4 Cu4 124.3(3) . .
C17 O5 Cu4 118.5(3) . .
C19 O6 Cu4 125.7(3) . .
C5 O2 Cu2 118.0(11) . .
C5 O2 Cu1 111.9(9) . 5_676
Cu2 O2 Cu1 46.6(4) . 5_676
C5 O2 Sn1 123.0(11) . .
Cu2 O2 Sn1 118.7(5) . .
Cu1 O2 Sn1 109.7(5) 5_676 .
O2 C5 C8 108.5(12) . .
O2 C5 C7 110.0(10) . .
C8 C5 C7 112.8(12) . .
O2 C5 C6 109.5(13) . .
C8 C5 C6 110.4(14) . .
C7 C5 C6 105.6(13) . .
C5X O2X Cu1 118.8(10) . 5_676
C5X O2X Cu2 114.3(10) . .
Cu1 O2X Cu2 46.6(4) 5_676 .
C5X O2X Sn1 121.4(10) . .
Cu1 O2X Sn1 119.4(5) 5_676 .
Cu2 O2X Sn1 109.4(5) . .
O2X C5X C8X 108.2(11) . .
O2X C5X C6X 107.0(10) . .
C8X C5X C6X 111.7(10) . .
O2X C5X C7X 109.6(9) . .
C8X C5X C7X 115.0(10) . .
C6X C5X C7X 105.1(9) . .
C5X C6X H6X1 109.5 . .
C5X C6X H6X2 109.5 . .
H6X1 C6X H6X2 109.5 . .
C5X C6X H6X3 109.5 . .
H6X1 C6X H6X3 109.5 . .
H6X2 C6X H6X3 109.5 . .
C5X C7X H7X1 109.5 . .
C5X C7X H7X2 109.5 . .
H7X1 C7X H7X2 109.5 . .
C5X C7X H7X3 109.5 . .
H7X1 C7X H7X3 109.5 . .
H7X2 C7X H7X3 109.5 . .
C5X C8X H8X1 109.5 . .
C5X C8X H8X2 109.5 . .
H8X1 C8X H8X2 109.5 . .
C5X C8X H8X3 109.5 . .
H8X1 C8X H8X3 109.5 . .
H8X2 C8X H8X3 109.5 . .
C9 O3 Cu2 114.5(10) . .
C9 O3 Sn1 128.0(10) . 5_676
Cu2 O3 Sn1 117.4(5) . 5_676
C9 O3 Cu3 106.1(9) . .
Sn1 O3 Cu3 109.4(5) 5_676 .
C12 C9 O3 114.9(12) . .
C12 C9 C10 118.2(13) . .
O3 C9 C10 112.2(11) . .
C12 C9 C11 112.7(12) . .
O3 C9 C11 96.1(10) . .
C10 C9 C11 99.3(11) . .
C9X O3X Cu3 127.4(10) . .
C9X O3X Cu2 119.4(9) . .
Cu3 O3X Cu2 46.0(3) . .
C9X O3X Sn1 111.7(9) . 5_676
Cu3 O3X Sn1 120.2(5) . 5_676
Cu2 O3X Sn1 113.2(5) . 5_676
C11X C9X O3X 118.7(11) . .
C11X C9X C10X 125.8(13) . .
O3X C9X C10X 102.7(10) . .
C11X C9X C12X 103.8(12) . .
O3X C9X C12X 97.9(11) . .
C10X C9X C12X 103.4(11) . .
C9X C10X H10D 109.5 . .
C9X C10X H10E 109.5 . .
H10D C10X H10E 109.5 . .
C9X C10X H10F 109.5 . .
H10D C10X H10F 109.5 . .
H10E C10X H10F 109.5 . .
C9X C11X H11D 109.5 . .
C9X C11X H11E 109.5 . .
H11D C11X H11E 109.5 . .
C9X C11X H11F 109.5 . .
H11D C11X H11F 109.5 . .
H11E C11X H11F 109.5 . .
C9X C12X H12D 109.5 . .
C9X C12X H12E 109.5 . .
H12D C12X H12E 109.5 . .
C9X C12X H12F 109.5 . .
H12D C12X H12F 109.5 . .
H12E C12X H12F 109.5 . .
C14 C13 C14 121.1(6) 2_656 .
C14 C13 H13 119.4 2_656 .
C14 C13 H13 119.4 . .
O4 C14 C13 129.1(5) . .
O4 C14 C15 113.5(4) . .
C13 C14 C15 117.4(4) . .
F1X C15 F2X 106(2) . .
F1X C15 F1 132.8(10) . .
F1 C15 F3 106.5(6) . .
F2X C15 F2 132.0(10) . .
F1 C15 F2 108.8(6) . .
F3 C15 F2 105.6(6) . .
F1X C15 F3X 109.6(19) . .
F2X C15 F3X 100.4(18) . .
F1 C15 F3X 64.3(13) . .
F3 C15 F3X 134.2(9) . .
F2 C15 F3X 47.9(12) . .
F1X C15 C14 113.9(10) . .
F2X C15 C14 113.0(10) . .
F1 C15 C14 110.7(5) . .
F3 C15 C14 112.1(5) . .
F2 C15 C14 112.8(4) . .
F3X C15 C14 112.9(9) . .
F9 C16 F8 107.6(6) . .
F9 C16 F7 107.4(6) . .
F8 C16 F7 104.3(5) . .
F9 C16 C17 114.2(4) . .
F8 C16 C17 109.4(5) . .
F7 C16 C17 113.3(4) . .
O5 C17 C18 129.2(4) . .
O5 C17 C16 114.5(4) . .
C18 C17 C16 116.3(4) . .
C19 C18 C17 122.8(4) . .
C19 C18 H18 118.6 . .
C17 C18 H18 118.6 . .
O6 C19 C18 130.3(4) . .
O6 C19 C20 112.1(4) . .
C18 C19 C20 117.6(4) . .
F4 C20 F5 108.2(4) . .
F4 C20 F6 107.3(4) . .
F5 C20 F6 105.0(4) . .
F4 C20 C19 113.9(4) . .
F5 C20 C19 111.9(4) . .
F6 C20 C19 110.1(4) . .

loop_
_geom_bond_atom_site_label_1
_geom_bond_atom_site_label_2
_geom_bond_distance
_geom_bond_site_symmetry_2
Sn1 O1 2.145(9) .
Sn1 O1X 2.075(9) .
Sn1 O3 2.077(14) 5_676
Sn1 O2 2.096(16) .
Sn1 O2X 2.108(16) .
Sn1 O3X 2.122(13) 5_676
Cu1 Cu3 1.5734(15) .
Cu1 Cu2 1.5779(15) 5_676
Cu1 O1 1.862(9) .
Cu1 O2X 1.840(16) 5_676
Cu1 Cu3 2.6683(15) 5_676
Cu1 Cu2 2.6694(15) .
Cu2 Cu3 1.4761(15) .
Cu2 Cu1 1.5778(15) 5_676
Cu2 O3 1.878(13) .
Cu2 O2 1.897(16) .
Cu2 Cu3 2.6667(14) 5_676
Cu2 Cu2 3.051(2) 5_676
Cu3 O3X 1.847(11) .
Cu3 O1X 1.879(9) .
Cu3 Cu2 2.6667(14) 5_676
Cu3 Cu1 2.6682(15) 5_676
Cu3 Cu3 3.045(2) 5_676
Cu4 O6 1.967(3) .
Cu4 O6 1.967(3) 2_656
Cu4 O4 1.982(3) .
Cu4 O4 1.982(3) 2_656
Cu4 O5 2.253(4) 2_656
Cu4 O5 2.253(4) .
O1 C1 1.415(10) .
C1 C2 1.384(16) .
C1 C4 1.543(12) .
C1 C3 1.562(15) .
C2 H2A 0.9800 .
C2 H2B 0.9800 .
C2 H2C 0.9800 .
C3 H3A 0.9800 .
C3 H3B 0.9800 .
C3 H3C 0.9800 .
C4 H4A 0.9800 .
C4 H4B 0.9800 .
C4 H4C 0.9800 .
O1X C1X 1.442(10) .
C1X C2X 1.406(19) .
C1X C4X 1.542(14) .
C1X C3X 1.56(2) .
C2X H2X1 0.9800 .
C2X H2X2 0.9800 .
C2X H2X3 0.9800 .
C3X H3X1 0.9800 .
C3X H3X2 0.9800 .
C3X H3X3 0.9800 .
C4X H4X1 0.9800 .
C4X H4X2 0.9800 .
C4X H4X3 0.9800 .
O4 C14 1.238(6) .
O5 C17 1.235(5) .
O6 C19 1.248(5) .
O2 C5 1.470(11) .
O2 Cu1 2.075(14) 5_676
C5 C8 1.480(17) .
C5 C7 1.483(14) .
C5 C6 1.509(18) .
C6 H6A 0.9800 .
C6 H6B 0.9800 .
C6 H6C 0.9800 .
C7 H7A 0.9800 .
C7 H7B 0.9800 .
C7 H7C 0.9800 .
C8 H8A 0.9800 .
C8 H8B 0.9800 .
C8 H8C 0.9800 .
O2X C5X 1.465(10) .
O2X Cu1 1.840(16) 5_676
C5X C8X 1.471(16) .
C5X C6X 1.510(13) .
C5X C7X 1.529(14) .
C6X H6X1 0.9800 .
C6X H6X2 0.9800 .
C6X H6X3 0.9800 .
C7X H7X1 0.9800 .
C7X H7X2 0.9800 .
C7X H7X3 0.9800 .
C8X H8X1 0.9800 .
C8X H8X2 0.9800 .
C8X H8X3 0.9800 .
O3 C9 1.474(11) .
O3 Sn1 2.077(14) 5_676
C9 C12 1.359(17) .
C9 C10 1.495(14) .
C9 C11 1.678(19) .
C10 H10A 0.9800 .
C10 H10B 0.9800 .
C10 H10C 0.9800 .
C12 H12A 0.9800 .
C12 H12B 0.9800 .
C12 H12C 0.9800 .
C11 H11A 0.9800 .
C11 H11B 0.9800 .
C11 H11C 0.9800 .
O3X C9X 1.472(11) .
O3X Sn1 2.122(13) 5_676
C9X C11X 1.389(17) .
C9X C10X 1.518(14) .
C9X C12X 1.69(2) .
C10X H10D 0.9800 .
C10X H10E 0.9800 .
C10X H10F 0.9800 .
C11X H11D 0.9800 .
C11X H11E 0.9800 .
C11X H11F 0.9800 .
C12X H12D 0.9800 .
C12X H12E 0.9800 .
C12X H12F 0.9800 .
C13 C14 1.388(6) 2_656
C13 C14 1.388(6) .
C13 H13 0.9500 .
C14 C15 1.536(7) .
C15 F1X 1.22(3) .
C15 F2X 1.28(2) .
C15 F1 1.285(8) .
C15 F3 1.325(8) .
C15 F2 1.329(7) .
C15 F3X 1.39(3) .
C16 F9 1.302(7) .
C16 F8 1.318(7) .
C16 F7 1.323(6) .
C16 C17 1.531(7) .
C17 C18 1.403(6) .
C18 C19 1.377(7) .
C18 H18 0.9500 .
C19 C20 1.539(6) .
C20 F4 1.320(6) .
C20 F5 1.326(6) .
C20 F6 1.333(6) .
